data_2236139
loop_
_publ_author_name
'Madeley, Lee G.'
'Lemmerer, Andreas'
'Michael, Joseph P.'

_publ_section_title
;
 (+-)-(<i>rel</i>-3<i>R</i>,3'<i>R</i>)-1,1'-Dimethyl-3,3'-bipyrrolidine-2,2'-dithione
;
_journal_coeditor_code BT6851
_journal_issue 11
_journal_name_full 'Acta Crystallographica Section E'
_journal_page_first o3211
_journal_paper_doi 10.1107/S1600536812043498
_journal_volume 68
_journal_year 2012
_chemical_formula_moiety 'C10 H16 N2 S2'
_chemical_formula_sum 'C10 H16 N2 S2'
_chemical_formula_weight 228.37
_chemical_name_systematic
;
(+-)-(<i>rel</i>-3<i>R</i>,3'<i>R</i>)-1,1'-Dimethyl-3,3'-bipyrrolidine-2,2'-
dithione
;
_space_group_crystal_system monoclinic
_space_group_IT_number 15
_space_group_name_H-M_alt 'C 1 2/c 1'
_symmetry_space_group_name_Hall '-C 2yc'
_symmetry_space_group_name_H-M 'C 1 2/c 1'
_audit_creation_method 'WinGX routine CIF_UPDATE'
_cell_angle_alpha 90
_cell_angle_beta 122.009(5)
_cell_angle_gamma 90
_cell_formula_units_Z 4
_cell_length_a 20.520(3)
_cell_length_b 5.7237(7)
_cell_length_c 11.220(2)
_cell_measurement_reflns_used 419
_cell_measurement_temperature 173(2)
_cell_measurement_theta_max 30
_cell_measurement_theta_min 3.75
_cell_volume 1117.4(3)
_computing_cell_refinement 'SAINT-Plus (Bruker, 2004)'
_computing_data_collection 'APEX2 (Bruker, 2005)'
_computing_data_reduction 'SAINT-Plus and XPREP (Bruker 2004)'
_computing_molecular_graphics
;
ORTEP-3 for Windows (Farrugia, 1997) and DIAMOND (Brandenburg,
1999)
;
_computing_publication_material
;
WinGX (Farrugia, 1999) and PLATON (Spek, 2009)
;
_computing_structure_refinement 'SHELXL97 (Sheldrick, 2008)'
_computing_structure_solution 'SHELXS97 (Sheldrick, 2008)'
_diffrn_ambient_temperature 173(2)
_diffrn_measured_fraction_theta_full 0.981
_diffrn_measured_fraction_theta_max 0.981
_diffrn_measurement_device_type 'Bruker APEXII CCD area-detector'
_diffrn_measurement_method '\w scans'
_diffrn_radiation_type MoK\a
_diffrn_radiation_wavelength 0.71073
_diffrn_reflns_av_R_equivalents 0.0162
_diffrn_reflns_limit_h_max 23
_diffrn_reflns_limit_h_min -19
_diffrn_reflns_limit_k_max 6
_diffrn_reflns_limit_k_min -6
_diffrn_reflns_limit_l_max 5
_diffrn_reflns_limit_l_min -13
_diffrn_reflns_number 1759
_diffrn_reflns_theta_full 25.49
_diffrn_reflns_theta_max 25.49
_diffrn_reflns_theta_min 2.34
_diffrn_standards_number 0
_exptl_absorpt_coefficient_mu 0.44
_exptl_absorpt_correction_T_max 0.933
_exptl_absorpt_correction_T_min 0.8267
_exptl_absorpt_correction_type multi-scan
_exptl_absorpt_process_details '(SADABS; Sheldrick, 1996)'
_exptl_crystal_colour colourless
_exptl_crystal_density_diffrn 1.357
_exptl_crystal_density_method 'not measured'
_exptl_crystal_description cube
_exptl_crystal_F_000 488
_exptl_crystal_size_max 0.45
_exptl_crystal_size_mid 0.42
_exptl_crystal_size_min 0.16
_refine_diff_density_max 0.223
_refine_diff_density_min -0.212
_refine_ls_extinction_method none
_refine_ls_goodness_of_fit_ref 1.085
_refine_ls_hydrogen_treatment constr
_refine_ls_matrix_type full
_refine_ls_number_parameters 65
_refine_ls_number_reflns 1022
_refine_ls_number_restraints 0
_refine_ls_restrained_S_all 1.085
_refine_ls_R_factor_gt 0.0295
_refine_ls_shift/su_max 0
_refine_ls_structure_factor_coef Fsqd
_refine_ls_weighting_details 'calc w=1/[\s^2^(Fo^2^)+(0.0336P)^2^+0.8972P] where P=(Fo^2^+2Fc^2^)/3'
_refine_ls_weighting_scheme calc
_refine_ls_wR_factor_ref 0.0765
_reflns_number_gt 957
_reflns_number_total 1022
_reflns_threshold_expression I>2sigma(I)
_cod_data_source_file bt6851.cif
_cod_data_source_block I
_cod_database_code 2236139
_cod_database_fobs_code 2236139

loop_
_space_group_symop_operation_xyz
'x, y, z'
'-x, y, -z+1/2'
'x+1/2, y+1/2, z'
'-x+1/2, y+1/2, -z+1/2'
'-x, -y, -z'
'x, -y, z-1/2'
'-x+1/2, -y+1/2, -z'
'x+1/2, -y+1/2, z-1/2'

loop_
_atom_site_type_symbol
_atom_site_label
_atom_site_fract_x
_atom_site_fract_y
_atom_site_fract_z
_atom_site_U_iso_or_equiv
_atom_site_adp_type
_atom_site_calc_flag
_atom_site_refinement_flags
_atom_site_occupancy
C C1 0.60416(8) 0.7676(3) 0.29080(15) 0.0237(3) Uani d . 1
C C2 0.53949(8) 0.7690(3) 0.31920(15) 0.0238(3) Uani d . 1
H H2 0.544 0.9137 0.373 0.029 Uiso calc R 1
C C3 0.55488(10) 0.5558(3) 0.41423(18) 0.0342(4) Uani d . 1
H H3A 0.5591 0.6041 0.5028 0.041 Uiso calc R 1
H H3B 0.5127 0.4406 0.366 0.041 Uiso calc R 1
C C4 0.63050(9) 0.4508(3) 0.44413(17) 0.0318(4) Uani d . 1
H H4A 0.6706 0.4624 0.5453 0.038 Uiso calc R 1
H H4B 0.6238 0.2846 0.4155 0.038 Uiso calc R 1
C C5 0.72017(9) 0.5339(3) 0.36087(19) 0.0343(4) Uani d . 1
H H5A 0.7294 0.6527 0.3086 0.051 Uiso calc R 1
H H5B 0.7139 0.3809 0.3168 0.051 Uiso calc R 1
H H5C 0.764 0.5289 0.4582 0.051 Uiso calc R 1
N N1 0.65091(7) 0.5918(2) 0.35941(13) 0.0254(3) Uani d . 1
S S1 0.61374(2) 0.96194(8) 0.18993(4) 0.03401(17) Uani d . 1

loop_
_atom_site_aniso_label
_atom_site_aniso_U_11
_atom_site_aniso_U_22
_atom_site_aniso_U_33
_atom_site_aniso_U_12
_atom_site_aniso_U_13
_atom_site_aniso_U_23
C1 0.0208(7) 0.0274(8) 0.0243(7) -0.0042(6) 0.0130(6) -0.0032(6)
C2 0.0227(8) 0.0261(8) 0.0265(7) 0.0000(6) 0.0157(6) 0.0012(6)
C3 0.0330(9) 0.0395(10) 0.0391(9) 0.0072(7) 0.0252(8) 0.0136(7)
C4 0.0318(9) 0.0333(9) 0.0366(9) 0.0046(7) 0.0225(7) 0.0090(7)
C5 0.0244(9) 0.0406(10) 0.0429(10) 0.0030(7) 0.0213(7) -0.0010(7)
N1 0.0211(6) 0.0296(7) 0.0294(6) 0.0014(5) 0.0160(5) 0.0015(5)
S1 0.0327(3) 0.0375(3) 0.0394(3) -0.00300(17) 0.0242(2) 0.00804(17)

loop_
_atom_type_symbol
_atom_type_description
_atom_type_scat_dispersion_real
_atom_type_scat_dispersion_imag
_atom_type_scat_source
C C 0.0033 0.0016 'International Tables Vol C Tables 4.2.6.8 and 6.1.1.4'
H H 0 0 'International Tables Vol C Tables 4.2.6.8 and 6.1.1.4'
N N 0.0061 0.0033 'International Tables Vol C Tables 4.2.6.8 and 6.1.1.4'
S S 0.1246 0.1234 'International Tables Vol C Tables 4.2.6.8 and 6.1.1.4'

loop_
_geom_angle_atom_site_label_1
_geom_angle_atom_site_label_2
_geom_angle_atom_site_label_3
_geom_angle_site_symmetry_1
_geom_angle_site_symmetry_3
_geom_angle
N1 C1 C2 . . 109.09(12)
N1 C1 S1 . . 126.33(12)
C2 C1 S1 . . 124.58(11)
C1 C2 C3 . . 105.06(12)
C1 C2 C2 . 2_655 110.96(14)
C3 C2 C2 . 2_655 114.74(10)
C1 C2 H2 . . 108.6
C3 C2 H2 . . 108.6
C2 C2 H2 2_655 . 108.6
C4 C3 C2 . . 106.00(13)
C4 C3 H3A . . 110.5
C2 C3 H3A . . 110.5
C4 C3 H3B . . 110.5
C2 C3 H3B . . 110.5
H3A C3 H3B . . 108.7
N1 C4 C3 . . 104.31(12)
N1 C4 H4A . . 110.9
C3 C4 H4A . . 110.9
N1 C4 H4B . . 110.9
C3 C4 H4B . . 110.9
H4A C4 H4B . . 108.9
N1 C5 H5A . . 109.5
N1 C5 H5B . . 109.5
H5A C5 H5B . . 109.5
N1 C5 H5C . . 109.5
H5A C5 H5C . . 109.5
H5B C5 H5C . . 109.5
C1 N1 C5 . . 125.84(13)
C1 N1 C4 . . 115.37(12)
C5 N1 C4 . . 118.76(13)

loop_
_geom_bond_atom_site_label_1
_geom_bond_atom_site_label_2
_geom_bond_site_symmetry_2
_geom_bond_distance
C1 N1 . 1.320(2)
C1 C2 . 1.520(2)
C1 S1 . 1.6711(15)
C2 C3 . 1.539(2)
C2 C2 2_655 1.539(3)
C2 H2 . 1
C3 C4 . 1.526(2)
C3 H3A . 0.99
C3 H3B . 0.99
C4 N1 . 1.4672(19)
C4 H4A . 0.99
C4 H4B . 0.99
C5 N1 . 1.451(2)
C5 H5A . 0.98
C5 H5B . 0.98
C5 H5C . 0.98

loop_
_geom_hbond_atom_site_label_D
_geom_hbond_atom_site_label_H
_geom_hbond_atom_site_label_A
_geom_hbond_site_symmetry_A
_geom_hbond_distance_DH
_geom_hbond_distance_HA
_geom_hbond_distance_DA
_geom_hbond_angle_DHA
C5 H5B S1 1_545 0.98 2.98 3.8373(18) 146

loop_
_geom_torsion_atom_site_label_1
_geom_torsion_atom_site_label_2
_geom_torsion_atom_site_label_3
_geom_torsion_atom_site_label_4
_geom_torsion_site_symmetry_1
_geom_torsion_site_symmetry_4
_geom_torsion
N1 C1 C2 C3 . . -1.74(17)
S1 C1 C2 C3 . . 178.97(11)
N1 C1 C2 C2 . 2_655 -126.30(10)
S1 C1 C2 C2 . 2_655 54.41(12)
C1 C2 C3 C4 . . 3.64(17)
C2 C2 C3 C4 2_655 . 125.78(16)
C2 C3 C4 N1 . . -4.13(17)
C2 C1 N1 C5 . . -179.01(14)
S1 C1 N1 C5 . . 0.3(2)
C2 C1 N1 C4 . . -1.04(18)
S1 C1 N1 C4 . . 178.24(11)
C3 C4 N1 C1 . . 3.37(18)
C3 C4 N1 C5 . . -178.51(14)
